data_7025091
loop_
_publ_author_name
'Han, Ying-Feng'
'Fei, Yue'
'Jin, Guo-Xin'

_publ_section_title
;
 Self-assembled half-sandwich Ir, Rh-based organometallic molecular boxes
 for reversible trapping of halocarbon molecules.
;
_journal_issue 16
_journal_name_full 'Dalton transactions (Cambridge, England : 2003)'
_journal_page_first 3976
_journal_page_last 3984
_journal_paper_doi 10.1039/b925098k
_journal_volume 39
_journal_year 2010
_chemical_formula_sum 'C42 H50 F6 O14 Rh2 S2'
_chemical_formula_weight 1162.76
_chemical_name_systematic
;
?
;
_space_group_IT_number 14
_symmetry_cell_setting monoclinic
_symmetry_space_group_name_Hall '-P 2yn'
_symmetry_space_group_name_H-M 'P 1 21/n 1'
_atom_sites_solution_hydrogens geom
_atom_sites_solution_primary direct
_atom_sites_solution_secondary difmap
_audit_creation_method SHELXL-97
_cell_angle_alpha 90.00
_cell_angle_beta 109.12(3)
_cell_angle_gamma 90.00
_cell_formula_units_Z 2
_cell_length_a 13.82(3)
_cell_length_b 12.55(2)
_cell_length_c 14.20(3)
_cell_measurement_reflns_used 594
_cell_measurement_temperature 293(2)
_cell_measurement_theta_max 20.19
_cell_measurement_theta_min 2.413
_cell_volume 2327(8)
_computing_cell_refinement 'Bruker SMART'
_computing_data_collection 'Bruker SMART'
_computing_data_reduction 'Bruker SHELXTL'
_computing_molecular_graphics 'Bruker SHELXTL'
_computing_publication_material 'Bruker SHELXTL'
_computing_structure_refinement 'SHELXL-97 (Sheldrick, 1997)'
_computing_structure_solution 'SHELXS-97 (Sheldrick, 1990)'
_diffrn_ambient_temperature 293(2)
_diffrn_measured_fraction_theta_full 0.996
_diffrn_measured_fraction_theta_max 0.996
_diffrn_measurement_device_type 'CCD area detector'
_diffrn_measurement_method 'phi and omega scans'
_diffrn_radiation_monochromator graphite
_diffrn_radiation_source 'fine-focus sealed tube'
_diffrn_radiation_type MoK\a
_diffrn_radiation_wavelength 0.71073
_diffrn_reflns_av_R_equivalents 0.1277
_diffrn_reflns_av_sigmaI/netI 0.1744
_diffrn_reflns_limit_h_max 16
_diffrn_reflns_limit_h_min -13
_diffrn_reflns_limit_k_max 14
_diffrn_reflns_limit_k_min -11
_diffrn_reflns_limit_l_max 15
_diffrn_reflns_limit_l_min -16
_diffrn_reflns_number 9372
_diffrn_reflns_theta_full 25.01
_diffrn_reflns_theta_max 25.01
_diffrn_reflns_theta_min 1.78
_exptl_absorpt_coefficient_mu 0.887
_exptl_absorpt_correction_T_max 0.9324
_exptl_absorpt_correction_T_min 0.9165
_exptl_absorpt_correction_type multi-scan
_exptl_absorpt_process_details sadabs
_exptl_crystal_colour red
_exptl_crystal_density_diffrn 1.659
_exptl_crystal_density_method 'not measured'
_exptl_crystal_description prism
_exptl_crystal_F_000 1180
_exptl_crystal_size_max 0.10
_exptl_crystal_size_mid 0.08
_exptl_crystal_size_min 0.08
_refine_diff_density_max 1.031
_refine_diff_density_min -0.729
_refine_diff_density_rms 0.116
_refine_ls_extinction_method none
_refine_ls_goodness_of_fit_ref 0.906
_refine_ls_hydrogen_treatment mixed
_refine_ls_matrix_type full
_refine_ls_number_parameters 316
_refine_ls_number_reflns 4091
_refine_ls_number_restraints 0
_refine_ls_restrained_S_all 0.906
_refine_ls_R_factor_all 0.1793
_refine_ls_R_factor_gt 0.0783
_refine_ls_shift/su_max 0.001
_refine_ls_shift/su_mean 0.000
_refine_ls_structure_factor_coef Fsqd
_refine_ls_weighting_details 'calc w=1/[\s^2^(Fo^2^)+(0.0957P)^2^+0.0000P] where P=(Fo^2^+2Fc^2^)/3'
_refine_ls_weighting_scheme calc
_refine_ls_wR_factor_gt 0.1834
_refine_ls_wR_factor_ref 0.2222
_reflns_number_gt 1540
_reflns_number_total 4091
_reflns_threshold_expression >2sigma(I)
_cod_data_source_file b925098k.txt
_cod_data_source_block complex_2b
_cod_depositor_comments
;
The following automatic conversions were performed:

'_symmetry_cell_setting' value 'Monoclinic' changed to 'monoclinic'
according to /home/saulius/struct/CIF-dictionaries/cif_core.dic
dictionary named 'cif_core.dic' version 2.4.2 from 2011-04-26.

Automatic conversion script
Id: cif_fix_values 1891 2012-01-12 08:04:46Z andrius 
;
_cod_original_cell_volume 2327(7)
_cod_original_sg_symbol_H-M P2(1)/n
_cod_database_code 7025091

loop_
_symmetry_equiv_pos_as_xyz
'x, y, z'
'-x+1/2, y+1/2, -z+1/2'
'-x, -y, -z'
'x-1/2, -y-1/2, z-1/2'

loop_
_atom_site_label
_atom_site_type_symbol
_atom_site_fract_x
_atom_site_fract_y
_atom_site_fract_z
_atom_site_U_iso_or_equiv
_atom_site_adp_type
_atom_site_occupancy
_atom_site_symmetry_multiplicity
_atom_site_calc_flag
_atom_site_refinement_flags
Rh1 Rh 0.91877(7) 0.33880(8) 0.22647(7) 0.0662(4) Uani 1 1 d .
O1 O 0.8452(5) 0.4111(7) 0.3107(6) 0.072(2) Uani 1 1 d .
O2 O 1.0499(6) 0.3771(6) 0.3376(6) 0.073(2) Uani 1 1 d .
O3 O 0.9455(10) 0.4996(9) 0.1807(8) 0.095(3) Uani 1 1 d .
C1 C 1.0632(9) 0.4327(8) 0.4168(8) 0.060(3) Uani 1 1 d .
C2 C 0.9845(8) 0.4714(8) 0.4514(7) 0.048(3) Uani 1 1 d .
C3 C 0.8829(9) 0.4504(8) 0.4009(8) 0.055(3) Uani 1 1 d .
C4 C 0.8041(9) 0.4765(9) 0.4470(8) 0.056(3) Uani 1 1 d .
C5 C 0.7035(9) 0.4411(9) 0.4026(9) 0.061(3) Uani 1 1 d .
H5 H 0.6863 0.4012 0.3443 0.073 Uiso 1 1 calc R
C6 C 0.6318(9) 0.4649(10) 0.4442(9) 0.073(4) Uani 1 1 d .
H6 H 0.5646 0.4426 0.4137 0.088 Uiso 1 1 calc R
C7 C 0.6574(10) 0.5232(10) 0.5336(10) 0.081(4) Uani 1 1 d .
H7 H 0.6083 0.5381 0.5635 0.097 Uiso 1 1 calc R
C8 C 0.7577(9) 0.5581(9) 0.5761(9) 0.069(3) Uani 1 1 d .
H8 H 0.7757 0.6002 0.6331 0.083 Uiso 1 1 calc R
C9 C 0.8300(8) 0.5305(8) 0.5339(8) 0.053(3) Uani 1 1 d .
C10 C 0.9336(12) 0.2531(11) 0.1009(9) 0.085(4) Uani 1 1 d .
C11 C 0.8236(11) 0.2767(12) 0.0861(11) 0.080(4) Uani 1 1 d .
C12 C 0.8019(11) 0.2302(12) 0.1605(12) 0.088(4) Uani 1 1 d .
C13 C 0.8925(11) 0.1752(10) 0.2285(9) 0.081(4) Uani 1 1 d .
C14 C 0.9704(10) 0.1889(10) 0.1881(9) 0.074(4) Uani 1 1 d .
C15 C 0.9888(12) 0.2964(13) 0.0365(11) 0.113(5) Uani 1 1 d .
H15A H 0.9772 0.3718 0.0287 0.169 Uiso 1 1 calc R
H15B H 0.9645 0.2625 -0.0276 0.169 Uiso 1 1 calc R
H15C H 1.0608 0.2830 0.0664 0.169 Uiso 1 1 calc R
C16 C 0.7523(11) 0.3349(12) 0.0039(10) 0.110(5) Uani 1 1 d .
H16A H 0.7001 0.2873 -0.0349 0.165 Uiso 1 1 calc R
H16B H 0.7884 0.3644 -0.0374 0.165 Uiso 1 1 calc R
H16C H 0.7214 0.3914 0.0297 0.165 Uiso 1 1 calc R
C17 C 0.7003(12) 0.2279(14) 0.1789(13) 0.127(6) Uani 1 1 d .
H17A H 0.6614 0.2900 0.1500 0.191 Uiso 1 1 calc R
H17B H 0.7119 0.2270 0.2493 0.191 Uiso 1 1 calc R
H17C H 0.6632 0.1651 0.1490 0.191 Uiso 1 1 calc R
C18 C 0.8985(14) 0.1120(12) 0.3243(10) 0.127(6) Uani 1 1 d .
H18A H 0.8639 0.0450 0.3062 0.190 Uiso 1 1 calc R
H18B H 0.8664 0.1524 0.3633 0.190 Uiso 1 1 calc R
H18C H 0.9689 0.0995 0.3626 0.190 Uiso 1 1 calc R
C19 C 1.0755(11) 0.1504(11) 0.2332(11) 0.111(5) Uani 1 1 d .
H19A H 1.0937 0.1525 0.3045 0.166 Uiso 1 1 calc R
H19B H 1.1213 0.1950 0.2126 0.166 Uiso 1 1 calc R
H19C H 1.0802 0.0785 0.2122 0.166 Uiso 1 1 calc R
C20 C 0.8802(14) 0.5725(17) 0.1321(15) 0.145(7) Uani 1 1 d .
H20A H 0.8540 0.5540 0.0628 0.218 Uiso 1 1 calc R
H20B H 0.9140 0.6403 0.1395 0.218 Uiso 1 1 calc R
H20C H 0.8246 0.5766 0.1585 0.218 Uiso 1 1 calc R
S1 S 0.6499(4) 0.6762(4) 0.7937(4) 0.1144(15) Uani 1 1 d .
O4 O 0.5542(15) 0.6554(16) 0.7218(12) 0.255(10) Uani 1 1 d .
O5 O 0.6933(13) 0.7700(13) 0.7813(15) 0.224(8) Uani 1 1 d .
O6 O 0.7147(13) 0.5884(12) 0.8251(15) 0.231(9) Uani 1 1 d .
C21 C 0.615(2) 0.6936(18) 0.903(2) 0.167(11) Uani 1 1 d .
F1 F 0.5573(12) 0.7788(16) 0.8914(15) 0.257(9) Uani 1 1 d .
F2 F 0.6962(15) 0.7172(16) 0.9750(11) 0.264(9) Uani 1 1 d .
F3 F 0.5747(17) 0.6116(18) 0.9217(13) 0.291(11) Uani 1 1 d .
O7 O 0.6283(9) 0.9575(11) 0.6752(9) 0.112(4) Uani 1 1 d .
H1 H 1.003(9) 0.504(10) 0.205(9) 0.07(5) Uiso 1 1 d .
H3 H 0.673(12) 1.044(14) 0.685(10) 0.14(6) Uiso 1 1 d .
H2 H 0.689(10) 0.929(11) 0.712(10) 0.10(5) Uiso 1 1 d .

loop_
_atom_site_aniso_label
_atom_site_aniso_U_11
_atom_site_aniso_U_22
_atom_site_aniso_U_33
_atom_site_aniso_U_23
_atom_site_aniso_U_13
_atom_site_aniso_U_12
Rh1 0.0670(7) 0.0632(6) 0.0624(6) -0.0094(6) 0.0132(4) -0.0031(6)
O1 0.045(5) 0.087(6) 0.073(5) -0.009(5) 0.006(4) -0.008(4)
O2 0.067(5) 0.089(6) 0.067(5) -0.011(4) 0.028(4) 0.001(5)
O3 0.072(8) 0.082(8) 0.117(8) 0.020(6) 0.013(7) 0.005(7)
C1 0.071(8) 0.039(7) 0.066(8) -0.007(5) 0.016(6) 0.002(6)
C2 0.046(6) 0.046(7) 0.052(6) -0.009(5) 0.015(5) -0.003(5)
C3 0.063(8) 0.044(7) 0.053(7) -0.004(5) 0.013(6) -0.002(6)
C4 0.064(8) 0.055(7) 0.049(6) -0.008(5) 0.019(6) 0.004(6)
C5 0.056(8) 0.059(8) 0.066(8) -0.003(6) 0.018(6) -0.001(6)
C6 0.049(8) 0.085(10) 0.076(9) -0.013(7) 0.008(7) -0.005(7)
C7 0.072(9) 0.074(9) 0.090(10) 0.011(7) 0.018(8) 0.024(8)
C8 0.064(9) 0.062(8) 0.070(8) 0.006(6) 0.006(7) -0.001(7)
C9 0.053(7) 0.047(7) 0.063(7) 0.005(5) 0.022(6) 0.005(6)
C10 0.105(12) 0.080(10) 0.057(8) -0.025(7) 0.011(8) -0.006(9)
C11 0.070(10) 0.089(10) 0.073(9) -0.009(8) 0.014(8) -0.005(8)
C12 0.069(10) 0.085(11) 0.098(11) -0.033(8) 0.009(9) 0.018(8)
C13 0.108(11) 0.058(9) 0.070(8) -0.012(7) 0.021(8) -0.011(8)
C14 0.069(9) 0.084(10) 0.064(8) -0.011(7) 0.015(7) 0.006(7)
C15 0.132(13) 0.129(14) 0.095(11) -0.005(9) 0.060(10) -0.019(11)
C16 0.112(11) 0.106(11) 0.079(9) -0.008(9) -0.014(8) 0.032(10)
C17 0.110(13) 0.126(14) 0.169(17) -0.066(12) 0.076(12) -0.042(11)
C18 0.209(18) 0.083(10) 0.087(10) 0.007(8) 0.048(12) -0.048(12)
C19 0.107(12) 0.090(11) 0.107(10) -0.034(9) -0.004(9) 0.041(10)
C20 0.126(15) 0.160(19) 0.173(19) 0.031(15) 0.079(14) 0.048(15)
S1 0.141(4) 0.104(4) 0.111(3) -0.007(3) 0.059(3) 0.002(3)
O4 0.223(16) 0.32(3) 0.147(12) -0.072(14) -0.043(12) -0.069(16)
O5 0.216(17) 0.150(13) 0.33(2) 0.083(14) 0.123(16) -0.018(12)
O6 0.203(15) 0.125(12) 0.38(3) -0.015(14) 0.114(16) 0.086(12)
C21 0.17(2) 0.080(16) 0.20(3) -0.013(15) -0.01(2) -0.018(15)
F1 0.216(16) 0.217(16) 0.36(2) -0.125(16) 0.124(16) 0.032(13)
F2 0.261(19) 0.29(2) 0.172(13) -0.049(13) -0.025(13) 0.035(16)
F3 0.46(3) 0.26(2) 0.218(17) -0.061(15) 0.194(19) -0.17(2)
O7 0.098(9) 0.100(9) 0.128(9) -0.021(7) 0.025(8) 0.006(8)

loop_
_atom_type_symbol
_atom_type_description
_atom_type_scat_dispersion_real
_atom_type_scat_dispersion_imag
_atom_type_scat_source
C C 0.0033 0.0016 'International Tables Vol C Tables 4.2.6.8 and 6.1.1.4'
H H 0.0000 0.0000 'International Tables Vol C Tables 4.2.6.8 and 6.1.1.4'
O O 0.0106 0.0060 'International Tables Vol C Tables 4.2.6.8 and 6.1.1.4'
F F 0.0171 0.0103 'International Tables Vol C Tables 4.2.6.8 and 6.1.1.4'
S S 0.1246 0.1234 'International Tables Vol C Tables 4.2.6.8 and 6.1.1.4'
Rh Rh -1.1178 0.9187 'International Tables Vol C Tables 4.2.6.8 and 6.1.1.4'

loop_
_geom_angle_atom_site_label_1
_geom_angle_atom_site_label_2
_geom_angle_atom_site_label_3
_geom_angle
_geom_angle_site_symmetry_3
O1 Rh1 O2 85.9(3) .
O1 Rh1 C12 95.3(5) .
O2 Rh1 C12 149.9(5) .
O1 Rh1 C13 108.0(5) .
O2 Rh1 C13 109.7(4) .
C12 Rh1 C13 41.5(5) .
O1 Rh1 C11 116.0(5) .
O2 Rh1 C11 158.0(5) .
C12 Rh1 C11 36.5(5) .
C13 Rh1 C11 66.4(5) .
O1 Rh1 C14 144.8(5) .
O2 Rh1 C14 96.8(4) .
C12 Rh1 C14 65.6(5) .
C13 Rh1 C14 38.2(5) .
C11 Rh1 C14 66.4(5) .
O1 Rh1 C10 156.8(5) .
O2 Rh1 C10 117.3(5) .
C12 Rh1 C10 64.6(6) .
C13 Rh1 C10 65.4(5) .
C11 Rh1 C10 40.8(5) .
C14 Rh1 C10 38.8(5) .
O1 Rh1 O3 85.9(4) .
O2 Rh1 O3 79.5(4) .
C12 Rh1 O3 130.5(6) .
C13 Rh1 O3 163.4(5) .
C11 Rh1 O3 99.8(5) .
C14 Rh1 O3 129.1(5) .
C10 Rh1 O3 98.2(5) .
C3 O1 Rh1 129.1(7) .
C1 O2 Rh1 130.0(7) .
C20 O3 Rh1 130.2(12) .
O2 C1 C2 125.8(10) .
O2 C1 C9 114.6(10) 3_766
C2 C1 C9 119.1(9) 3_766
C3 C2 C1 121.4(9) .
C3 C2 C2 120.6(11) 3_766
C1 C2 C2 117.8(11) 3_766
O1 C3 C2 126.3(10) .
O1 C3 C4 113.6(10) .
C2 C3 C4 120.0(9) .
C9 C4 C5 119.9(10) .
C9 C4 C3 120.2(10) .
C5 C4 C3 119.8(9) .
C6 C5 C4 119.9(11) .
C5 C6 C7 120.6(12) .
C8 C7 C6 118.5(12) .
C9 C8 C7 119.9(12) .
C4 C9 C8 121.0(11) .
C4 C9 C1 120.8(10) 3_766
C8 C9 C1 118.1(10) 3_766
C14 C10 C15 129.7(14) .
C14 C10 C11 106.9(13) .
C15 C10 C11 123.3(13) .
C14 C10 Rh1 70.4(7) .
C15 C10 Rh1 122.7(10) .
C11 C10 Rh1 69.4(7) .
C12 C11 C16 126.3(15) .
C12 C11 C10 106.6(13) .
C16 C11 C10 127.1(14) .
C12 C11 Rh1 69.4(8) .
C16 C11 Rh1 127.8(10) .
C10 C11 Rh1 69.8(7) .
C11 C12 C13 111.3(13) .
C11 C12 C17 127.8(15) .
C13 C12 C17 121.0(16) .
C11 C12 Rh1 74.1(9) .
C13 C12 Rh1 69.3(7) .
C17 C12 Rh1 124.2(10) .
C14 C13 C12 106.2(12) .
C14 C13 C18 126.8(14) .
C12 C13 C18 127.0(15) .
C14 C13 Rh1 73.1(7) .
C12 C13 Rh1 69.2(8) .
C18 C13 Rh1 123.7(9) .
C13 C14 C10 109.0(12) .
C13 C14 C19 124.8(13) .
C10 C14 C19 126.0(14) .
C13 C14 Rh1 68.6(7) .
C10 C14 Rh1 70.8(7) .
C19 C14 Rh1 122.9(9) .
O5 S1 O6 117.4(11) .
O5 S1 O4 114.7(12) .
O6 S1 O4 115.9(12) .
O5 S1 C21 105.3(12) .
O6 S1 C21 98.4(12) .
O4 S1 C21 101.5(13) .
F3 C21 F2 111(3) .
F3 C21 F1 114(3) .
F2 C21 F1 105(2) .
F3 C21 S1 110.5(19) .
F2 C21 S1 108(2) .
F1 C21 S1 108.3(19) .

loop_
_geom_bond_atom_site_label_1
_geom_bond_atom_site_label_2
_geom_bond_distance
_geom_bond_site_symmetry_2
Rh1 O1 2.021(8) .
Rh1 O2 2.033(8) .
Rh1 C12 2.086(14) .
Rh1 C13 2.086(13) .
Rh1 C11 2.144(13) .
Rh1 C14 2.144(13) .
Rh1 C10 2.149(13) .
Rh1 O3 2.188(11) .
O1 C3 1.311(12) .
O2 C1 1.285(12) .
O3 C20 1.311(18) .
C1 C2 1.418(14) .
C1 C9 1.486(15) 3_766
C2 C3 1.377(14) .
C2 C2 1.488(19) 3_766
C3 C4 1.480(14) .
C4 C9 1.349(14) .
C4 C5 1.398(15) .
C5 C6 1.344(15) .
C6 C7 1.406(17) .
C7 C8 1.390(16) .
C8 C9 1.367(15) .
C9 C1 1.486(15) 3_766
C10 C14 1.424(17) .
C10 C15 1.473(18) .
C10 C11 1.496(18) .
C11 C12 1.325(19) .
C11 C16 1.453(17) .
C12 C13 1.478(18) .
C12 C17 1.510(18) .
C13 C14 1.386(17) .
C13 C18 1.553(18) .
C14 C19 1.464(16) .
S1 O5 1.358(14) .
S1 O6 1.398(14) .
S1 O4 1.406(15) .
S1 C21 1.78(3) .
C21 F3 1.24(2) .
C21 F2 1.28(2) .
C21 F1 1.31(2) .
